data_9016502
loop_
_publ_author_name
'Capitelli, F.'
'Chita, G.'
'Cavallo, A.'
'Bellatreccia, F.'
'Ventura, G.'

_publ_section_title
;
 Crystal structure of whiteite-(CaFeMg) from Crosscut Creek, Canada
;
_journal_name_full 'Zeitschrift fur Kristallographie'
_journal_page_first 731
_journal_page_last 738
_journal_volume 226
_journal_year 2011
_chemical_compound_source 'Crosscut Creek, Yukon, Canada'
_chemical_formula_sum 'Al2 Ca0.95 Fe0.9 H18 Mg2 Na0.11 O26 P4'
_chemical_name_mineral Whiteite
_space_group_IT_number 13
_symmetry_space_group_name_Hall '-P 2ya'
_symmetry_space_group_name_H-M 'P 1 2/a 1'
_cell_angle_alpha 90
_cell_angle_beta 110.110
_cell_angle_gamma 90
_cell_length_a 14.8700
_cell_length_b 6.9785
_cell_length_c 9.9268
_cell_formula_units_Z 2
_cell_volume 967.306
_database_code_amcsd 0019137
_exptl_crystal_density_diffrn 2.580
_cod_original_formula_sum 'Al2 Mg2 Ca.95 Na.11 Fe.9 P4 O26 H18'
_cod_database_code 9016502

loop_
_space_group_symop_operation_xyz
x,y,z
1/2-x,y,-z
1/2+x,-y,z
-x,-y,-z

loop_
_atom_site_aniso_label
_atom_site_aniso_U_11
_atom_site_aniso_U_22
_atom_site_aniso_U_33
_atom_site_aniso_U_12
_atom_site_aniso_U_13
_atom_site_aniso_U_23
Al1 0.01080 0.00980 0.01250 -0.00010 0.00400 -0.00050
Al2 0.01130 0.01100 0.01320 0.00020 0.00460 0.00090
Mg1 0.01430 0.01370 0.01450 -0.00050 0.00360 -0.00320
Mg2 0.01430 0.01470 0.01280 0.00000 0.00520 0.00000
Ca 0.02090 0.01200 0.02350 0.00000 -0.00230 0.00000
Na 0.02090 0.01200 0.02350 0.00000 -0.00230 0.00000
Fe 0.01370 0.01280 0.01320 0.00000 0.00495 0.00000
P1 0.01100 0.01260 0.01080 0.00045 0.00318 -0.00027
O1 0.01470 0.02960 0.02090 0.00720 0.00800 0.00470
O2 0.02590 0.01870 0.01220 -0.00160 0.00520 -0.00170
O3 0.02100 0.01300 0.02070 -0.00230 -0.00220 0.00050
O4 0.01150 0.01340 0.01680 0.00020 0.00400 0.00220
P2 0.01110 0.01150 0.01040 0.00069 0.00418 0.00077
O5 0.01250 0.02030 0.01670 0.00260 0.00470 0.00200
O6 0.02060 0.01640 0.01190 0.00270 0.00460 0.00200
O7 0.02100 0.01260 0.02000 -0.00140 0.01230 -0.00230
O8 0.01690 0.01260 0.01560 -0.00160 0.00760 0.00050
O9 0.01500 0.01130 0.01440 -0.00020 0.00550 0.00000
O10 0.03990 0.02750 0.02470 0.01110 0.01730 0.00630
O11 0.03950 0.02160 0.02360 -0.00370 -0.00690 0.00030
O12 0.02430 0.02880 0.04420 -0.00450 0.01600 -0.01290
O13 0.01850 0.02630 0.03260 0.00020 0.01070 0.00750

loop_
_atom_site_label
_atom_site_fract_x
_atom_site_fract_y
_atom_site_fract_z
_atom_site_occupancy
_atom_site_U_iso_or_equiv
Al1 0.00000 0.00000 0.00000 1.02400 0.01103
Al2 0.00000 0.50000 0.00000 1.02400 0.01178
Mg1 0.50000 0.00000 0.50000 1.00500 0.01450
Mg2 0.25000 0.49738 0.50000 1.00500 0.01380
Ca 0.25000 -0.02734 0.00000 0.95000 0.02140
Na 0.25000 -0.02734 0.00000 0.11000 0.02140
Fe 0.25000 0.47421 0.00000 0.90000 0.01315
P1 0.18055 0.26402 0.18581 1.00000 0.01164
O1 0.27407 0.23830 0.15106 1.00000 0.02120
O2 0.20254 0.29773 0.34383 1.00000 0.01930
O3 0.12060 0.08277 0.13629 1.00000 0.02070
O4 0.13388 0.43949 0.08982 1.00000 0.01410
P2 0.07936 0.74556 0.80031 1.00000 0.01090
O5 0.18806 0.69414 0.85668 1.00000 0.01660
O6 0.04783 0.77900 0.63964 1.00000 0.01660
O7 0.07267 0.93135 0.88071 1.00000 0.01640
O8 0.02133 0.58442 0.83365 1.00000 0.01450
O9 0.02239 0.75174 0.08286 0.99700 0.01340
H9 0.00200 0.74300 0.16250 0.99700 0.02000
O10 0.22535 0.72240 0.34460 1.02200 0.02910
H10a 0.17380 0.73200 0.25730 1.02200 0.04400
H10b 0.25620 0.72600 0.27600 1.02200 0.03600
O11 0.45119 0.21460 0.34572 1.00900 0.03280
H11a 0.43000 0.29900 0.40300 1.00900 0.04900
H11b 0.40000 0.20700 0.25800 1.00900 0.09000
O12 0.63087 -0.00410 0.46625 1.03500 0.03130
H12a 0.68390 0.04900 0.53700 1.03500 0.04700
H12b 0.65100 -0.10600 0.42100 1.03500 0.06700
O13 0.39021 0.51290 0.50859 1.01900 0.02530
H13a 0.43230 0.46700 0.59500 1.01900 0.03800
H13b 0.41600 0.60100 0.45900 1.01900 0.08200

loop_
_cod_related_entry_id
_cod_related_entry_database
_cod_related_entry_code
1 AMCSD 0019137
